data_2235627
loop_
_publ_author_name
'Ortegon-Reyna, David'
'Garcias-Morales, Cesar'
'Garc\'ia-B\'aez, Efren V.'
'Ariza-Castolo, Armando'
'Mart\'inez-Mart\'inez, Francisco J.'

_publ_section_title
;
 (<i>E</i>)-4-Hydroxy-2-{[(2-phenylethyl)iminiumyl]methyl}phenolate
;
_journal_coeditor_code SU2447
_journal_issue 7
_journal_name_full 'Acta Crystallographica Section E'
_journal_page_first o2075
_journal_paper_doi 10.1107/S1600536812025408
_journal_volume 68
_journal_year 2012
_chemical_formula_iupac 'C15 H15 N O2'
_chemical_formula_moiety 'C15 H15 N O2'
_chemical_formula_sum 'C15 H15 N O2'
_chemical_formula_weight 241.28
_chemical_name_systematic
;
(<i>E</i>)-4-Hydroxy-2-{[(2-phenylethyl)iminiumyl]methyl}phenolate
;
_space_group_IT_number 14
_symmetry_cell_setting monoclinic
_symmetry_space_group_name_Hall '-P 2ybc'
_symmetry_space_group_name_H-M 'P 1 21/c 1'
_atom_sites_solution_hydrogens geom
_atom_sites_solution_primary direct
_atom_sites_solution_secondary difmap
_audit_creation_method SHELXL-97
_cell_angle_alpha 90
_cell_angle_beta 124.81(2)
_cell_angle_gamma 90
_cell_formula_units_Z 4
_cell_length_a 9.5010(19)
_cell_length_b 12.936(3)
_cell_length_c 12.551(4)
_cell_measurement_reflns_used 14042
_cell_measurement_temperature 170(2)
_cell_measurement_theta_max 27.485
_cell_measurement_theta_min 2.91
_cell_volume 1266.5(6)
_computing_cell_refinement 'HKL SCALEPACK (Otwinowski & Minor 1997)'
_computing_data_collection 'COLLECT (Nonius, 1998)'
_computing_data_reduction 'HKL DENZO/SCALEPACK (Otwinowski & Minor, 1997)'
_computing_molecular_graphics 'Ortep-3 for Windows (Farrugia, 1997)'
_computing_publication_material 'WinGX publication routines (Farrugia, 1999)'
_computing_structure_refinement 'SHELXL-97 (Sheldrick, 2008)'
_computing_structure_solution 'SIR2004 (Burla <i>et al.</i>, 2005)'
_diffrn_ambient_temperature 170(2)
_diffrn_detector_area_resol_mean 9
_diffrn_measured_fraction_theta_full 0.983
_diffrn_measured_fraction_theta_max 0.965
_diffrn_measurement_device '95mm CCD camera on \k-goniostat'
_diffrn_measurement_device_type 'Nonius KappaCCD'
_diffrn_measurement_method 'CCD rotation images, thick slices'
_diffrn_radiation_monochromator graphite
_diffrn_radiation_type MoK\a
_diffrn_radiation_wavelength 0.71073
_diffrn_reflns_av_R_equivalents 0.0287
_diffrn_reflns_limit_h_max 12
_diffrn_reflns_limit_h_min -10
_diffrn_reflns_limit_k_max 16
_diffrn_reflns_limit_k_min -16
_diffrn_reflns_limit_l_max 13
_diffrn_reflns_limit_l_min -13
_diffrn_reflns_number 15718
_diffrn_reflns_theta_full 25.00
_diffrn_reflns_theta_max 27.51
_diffrn_reflns_theta_min 4.13
_exptl_absorpt_coefficient_mu 0.084
_exptl_absorpt_correction_T_max 0.8623
_exptl_absorpt_correction_T_min 0.8614
_exptl_absorpt_correction_type sphere
_exptl_absorpt_process_details
;
(Dwiggins, 1975)
;
_exptl_crystal_colour orange
_exptl_crystal_density_diffrn 1.265
_exptl_crystal_density_method 'not measured'
_exptl_crystal_description prism
_exptl_crystal_F_000 512
_exptl_crystal_size_max 0.50
_exptl_crystal_size_mid 0.20
_exptl_crystal_size_min 0.20
_refine_diff_density_max 0.245
_refine_diff_density_min -0.224
_refine_ls_extinction_method none
_refine_ls_goodness_of_fit_ref 1.022
_refine_ls_hydrogen_treatment constr
_refine_ls_matrix_type full
_refine_ls_number_parameters 163
_refine_ls_number_reflns 2773
_refine_ls_number_restraints 0
_refine_ls_restrained_S_all 1.022
_refine_ls_R_factor_all 0.0498
_refine_ls_R_factor_gt 0.0412
_refine_ls_shift/su_max 0.000
_refine_ls_shift/su_mean 0.000
_refine_ls_structure_factor_coef Fsqd
_refine_ls_weighting_details 'calc w=1/[\s^2^(Fo^2^)+(0.0502P)^2^+0.3688P] where P=(Fo^2^+2Fc^2^)/3'
_refine_ls_weighting_scheme calc
_refine_ls_wR_factor_gt 0.1021
_refine_ls_wR_factor_ref 0.1066
_reflns_number_gt 2367
_reflns_number_total 2773
_reflns_threshold_expression >2\s(I)
_cod_data_source_file su2447.cif
_cod_data_source_block I
_cod_original_sg_symbol_H-M 'P 21/c'
_cod_database_code 2235627
_cod_database_fobs_code 2235627

loop_
_symmetry_equiv_pos_site_id
_symmetry_equiv_pos_as_xyz
1 x,y,z
2 -x,1/2+y,1/2-z
3 -x,-y,-z
4 x,1/2-y,1/2+z

loop_
_atom_site_aniso_label
_atom_site_aniso_U_11
_atom_site_aniso_U_22
_atom_site_aniso_U_33
_atom_site_aniso_U_12
_atom_site_aniso_U_13
_atom_site_aniso_U_23
O1 0.0424(5) 0.0208(4) 0.0295(4) 0.0003(3) 0.0185(4) -0.0023(3)
O4 0.0827(8) 0.0218(4) 0.0385(5) 0.0085(5) 0.0376(5) 0.0045(4)
N8 0.0316(5) 0.0272(5) 0.0248(5) 0.0016(4) 0.0151(4) 0.0004(4)
C1 0.0234(5) 0.0229(5) 0.0270(6) -0.0020(4) 0.0142(5) -0.0025(4)
C2 0.0230(5) 0.0248(6) 0.0249(6) -0.0016(4) 0.0140(5) -0.0007(4)
C3 0.0324(6) 0.0245(6) 0.0272(6) -0.0024(4) 0.0185(5) -0.0041(4)
C4 0.0374(6) 0.0209(5) 0.0327(6) 0.0000(5) 0.0223(5) -0.0001(4)
C5 0.0340(6) 0.0269(6) 0.0260(6) -0.0001(5) 0.0175(5) 0.0025(4)
C6 0.0309(6) 0.0266(6) 0.0242(6) -0.0024(5) 0.0150(5) -0.0034(4)
C7 0.0250(5) 0.0266(6) 0.0262(6) -0.0006(4) 0.0152(5) -0.0022(4)
C9 0.0375(7) 0.0311(6) 0.0282(6) 0.0038(5) 0.0184(5) 0.0049(5)
C10 0.0318(6) 0.0347(7) 0.0327(7) 0.0034(5) 0.0125(5) 0.0044(5)
C11 0.0253(6) 0.0348(6) 0.0299(6) 0.0077(5) 0.0132(5) 0.0087(5)
C12 0.0288(6) 0.0540(8) 0.0385(7) 0.0031(6) 0.0185(6) 0.0116(6)
C13 0.0347(7) 0.0833(12) 0.0348(7) 0.0142(7) 0.0224(6) 0.0074(7)
C14 0.0340(7) 0.0616(10) 0.0349(8) 0.0144(7) 0.0134(6) -0.0054(6)
C15 0.0324(7) 0.0371(7) 0.0403(7) 0.0061(5) 0.0149(6) 0.0020(5)
C16 0.0312(6) 0.0356(7) 0.0342(7) 0.0058(5) 0.0195(5) 0.0065(5)

loop_
_atom_site_type_symbol
_atom_site_label
_atom_site_fract_x
_atom_site_fract_y
_atom_site_fract_z
_atom_site_U_iso_or_equiv
_atom_site_thermal_displace_type
_atom_site_occupancy
_atom_site_disorder_group
O O1 0.88467(11) 0.43206(6) 0.61806(8) 0.0320(3) Uani 1.000 -16
O O4 0.99566(15) 0.00918(7) 0.64559(9) 0.0460(3) Uani 1.000 -16
N N8 0.75925(13) 0.42202(8) 0.37321(9) 0.0284(3) Uani 1.000 -16
C C1 0.90916(14) 0.33115(8) 0.62390(11) 0.0245(3) Uani 1.000 -16
C C2 0.85954(14) 0.27185(8) 0.51050(10) 0.0241(3) Uani 1.000 -16
C C3 0.88858(15) 0.16354(9) 0.51983(11) 0.0272(3) Uani 1.000 -16
C C4 0.96636(16) 0.11344(9) 0.63837(11) 0.0290(3) Uani 1.000 -16
C C5 1.01496(15) 0.17148(9) 0.75028(11) 0.0288(3) Uani 1.000 -16
C C6 0.98611(15) 0.27637(9) 0.74326(11) 0.0276(3) Uani 1.000 -16
C C7 0.78312(14) 0.32274(9) 0.38709(11) 0.0256(3) Uani 1.000 -16
C C9 0.68816(16) 0.47659(9) 0.24949(12) 0.0325(4) Uani 1.000 -16
C C10 0.52322(16) 0.53653(10) 0.20739(13) 0.0364(4) Uani 1.000 -16
C C11 0.55332(15) 0.62068(9) 0.30222(11) 0.0314(3) Uani 1.000 -16
C C12 0.48187(17) 0.61459(12) 0.37397(13) 0.0408(4) Uani 1.000 -16
C C13 0.51032(18) 0.69276(14) 0.46060(14) 0.0495(5) Uani 1.000 -16
C C14 0.60966(18) 0.77808(13) 0.47683(14) 0.0470(5) Uani 1.000 -16
C C15 0.68349(17) 0.78487(10) 0.40787(13) 0.0399(4) Uani 1.000 -16
C C16 0.65511(16) 0.70707(10) 0.32130(12) 0.0332(4) Uani 1.000 -16
H H3 0.85445 0.12504 0.44421 0.0326 Uiso 1.000 -16
H H4 1.03190 -0.01141 0.71879 0.0689 Uiso 1.000 -16
H H5 1.06841 0.13740 0.83162 0.0345 Uiso 1.000 -16
H H6 1.01819 0.31299 0.81963 0.0332 Uiso 1.000 -16
H H7 0.74885 0.28207 0.31297 0.0307 Uiso 1.000 -16
H H8 0.78653 0.45796 0.44009 0.0341 Uiso 1.000 -16
H H9A 0.66198 0.42590 0.18137 0.0389 Uiso 1.000 -16
H H9B 0.77472 0.52552 0.25890 0.0389 Uiso 1.000 -16
H H10A 0.47519 0.56802 0.12123 0.0437 Uiso 1.000 -16
H H10B 0.43734 0.48727 0.19847 0.0437 Uiso 1.000 -16
H H12 0.41353 0.55663 0.36330 0.0490 Uiso 1.000 -16
H H13 0.46162 0.68769 0.50873 0.0594 Uiso 1.000 -16
H H14 0.62724 0.83176 0.53491 0.0565 Uiso 1.000 -16
H H15 0.75308 0.84257 0.42000 0.0479 Uiso 1.000 -16
H H16 0.70530 0.71235 0.27424 0.0398 Uiso 1.000 -16

loop_
_atom_type_symbol
_atom_type_description
_atom_type_scat_dispersion_real
_atom_type_scat_dispersion_imag
_atom_type_scat_source
C C 0.0033 0.0016 'International Tables Vol C Tables 4.2.6.8 and 6.1.1.4'
H H 0.0000 0.0000 'International Tables Vol C Tables 4.2.6.8 and 6.1.1.4'
N N 0.0061 0.0033 'International Tables Vol C Tables 4.2.6.8 and 6.1.1.4'
O O 0.0106 0.0060 'International Tables Vol C Tables 4.2.6.8 and 6.1.1.4'

loop_
_geom_angle_atom_site_label_1
_geom_angle_atom_site_label_2
_geom_angle_atom_site_label_3
_geom_angle
_geom_angle_publ_flag
C4 O4 H4 109.00 no
C7 N8 C9 123.74(10) no
C9 N8 H8 118.00 no
C7 N8 H8 118.00 no
O1 C1 C2 121.62(10) no
O1 C1 C6 121.22(10) no
C2 C1 C6 117.17(10) no
C1 C2 C7 119.95(10) no
C1 C2 C3 120.40(10) no
C3 C2 C7 119.64(10) no
C2 C3 C4 120.59(11) no
O4 C4 C3 119.65(11) no
C3 C4 C5 119.21(11) no
O4 C4 C5 121.14(10) no
C4 C5 C6 121.21(11) no
C1 C6 C5 121.41(11) no
N8 C7 C2 122.58(11) no
N8 C9 C10 111.47(13) no
C9 C10 C11 113.07(12) no
C10 C11 C12 121.30(13) no
C10 C11 C16 120.53(14) no
C12 C11 C16 118.18(12) no
C11 C12 C13 120.64(15) no
C12 C13 C14 120.24(17) no
C13 C14 C15 119.97(15) no
C14 C15 C16 119.87(15) no
C11 C16 C15 121.08(15) no
C2 C3 H3 120.00 no
C4 C3 H3 120.00 no
C4 C5 H5 119.00 no
C6 C5 H5 119.00 no
C1 C6 H6 119.00 no
C5 C6 H6 119.00 no
N8 C7 H7 119.00 no
C2 C7 H7 119.00 no
N8 C9 H9A 109.00 no
N8 C9 H9B 109.00 no
C10 C9 H9A 109.00 no
C10 C9 H9B 109.00 no
H9A C9 H9B 108.00 no
C9 C10 H10A 109.00 no
C9 C10 H10B 109.00 no
C11 C10 H10A 109.00 no
C11 C10 H10B 109.00 no
H10A C10 H10B 108.00 no
C11 C12 H12 120.00 no
C13 C12 H12 120.00 no
C12 C13 H13 120.00 no
C14 C13 H13 120.00 no
C13 C14 H14 120.00 no
C15 C14 H14 120.00 no
C14 C15 H15 120.00 no
C16 C15 H15 120.00 no
C11 C16 H16 119.00 no
C15 C16 H16 119.00 no

loop_
_geom_bond_atom_site_label_1
_geom_bond_atom_site_label_2
_geom_bond_distance
_geom_bond_publ_flag
O1 C1 1.3206(14) no
O4 C4 1.3696(16) no
O4 H4 0.8200 no
N8 C7 1.2985(16) no
N8 C9 1.4725(16) no
N8 H8 0.8600 no
C1 C6 1.4250(17) no
C1 C2 1.4389(16) no
C2 C7 1.4407(16) no
C2 C3 1.4199(16) no
C3 C4 1.3872(17) no
C4 C5 1.4175(17) no
C5 C6 1.3771(17) no
C9 C10 1.546(2) no
C10 C11 1.5148(19) no
C11 C16 1.406(2) no
C11 C12 1.406(2) no
C12 C13 1.394(2) no
C13 C14 1.390(3) no
C14 C15 1.394(3) no
C15 C16 1.3898(19) no
C3 H3 0.9500 no
C5 H5 0.9500 no
C6 H6 0.9500 no
C7 H7 0.9500 no
C9 H9A 0.9900 no
C9 H9B 0.9900 no
C10 H10A 0.9900 no
C10 H10B 0.9900 no
C12 H12 0.9500 no
C13 H13 0.9500 no
C14 H14 0.9500 no
C15 H15 0.9500 no
C16 H16 0.9500 no

loop_
_geom_hbond_atom_site_label_D
_geom_hbond_atom_site_label_H
_geom_hbond_atom_site_label_A
_geom_hbond_site_symmetry_A
_geom_hbond_distance_DH
_geom_hbond_distance_HA
_geom_hbond_distance_DA
_geom_hbond_angle_DHA
_geom_hbond_publ_flag
N8 H8 O1 . 0.86 1.90 2.5884(15) 137 yes
O4 H4 O1 2_746 0.82 1.87 2.6902(15) 176 yes
C6 H6 O4 2_756 0.95 2.59 3.2818(18) 130 yes

loop_
_geom_torsion_atom_site_label_1
_geom_torsion_atom_site_label_2
_geom_torsion_atom_site_label_3
_geom_torsion_atom_site_label_4
_geom_torsion
_geom_torsion_publ_flag
C9 N8 C7 C2 177.35(15) no
C7 N8 C9 C10 121.46(15) no
C6 C1 C2 C3 -0.5(2) no
C6 C1 C2 C7 -179.18(14) no
O1 C1 C6 C5 -178.71(15) no
C2 C1 C6 C5 1.3(2) no
O1 C1 C2 C7 0.8(2) no
O1 C1 C2 C3 179.54(14) no
C7 C2 C3 C4 178.19(15) no
C1 C2 C3 C4 -0.5(2) no
C3 C2 C7 N8 -177.33(15) no
C1 C2 C7 N8 1.4(2) no
C2 C3 C4 C5 0.7(2) no
C2 C3 C4 O4 -178.96(15) no
O4 C4 C5 C6 179.78(16) no
C3 C4 C5 C6 0.1(3) no
C4 C5 C6 C1 -1.1(2) no
N8 C9 C10 C11 62.54(15) no
C9 C10 C11 C12 -113.64(16) no
C9 C10 C11 C16 65.94(16) no
C10 C11 C12 C13 -179.82(14) no
C16 C11 C12 C13 0.6(2) no
C10 C11 C16 C15 179.90(13) no
C12 C11 C16 C15 -0.5(2) no
C11 C12 C13 C14 0.2(2) no
C12 C13 C14 C15 -1.0(2) no
C13 C14 C15 C16 1.1(2) no
C14 C15 C16 C11 -0.3(2) no

loop_
_cod_related_entry_id
_cod_related_entry_database
_cod_related_entry_code
1 ChemSpider 30657916
